data_7018147
loop_
_publ_author_name
'Ren, Yi-Xia'
'Xiao, Shan-Shan'
'Zheng, Xiang-Jun'
'Li, Li-Cun'
'Jin, Lin-Pei'

_publ_section_title
;
 Self-assembly, crystal structures, and properties of
 metal-2-sulfoterephthalate frameworks based on [M(4)(\m(3)-OH)(2)](6+)
 clusters (M = Co, Mn, Zn and Cd).
;
_journal_issue 9
_journal_name_full 'Dalton transactions (Cambridge, England : 2003)'
_journal_page_first 2639
_journal_page_last 2647
_journal_paper_doi 10.1039/c2dt11532h
_journal_volume 41
_journal_year 2012
_chemical_formula_sum 'C36 H33 N4 O20.5 S2 Zn4'
_chemical_formula_weight 1175.43
_chemical_name_systematic
;

?

;
_space_group_IT_number 14
_symmetry_cell_setting monoclinic
_symmetry_space_group_name_Hall '-P 2ybc'
_symmetry_space_group_name_H-M 'P 1 21/c 1'
_atom_sites_solution_hydrogens geom
_atom_sites_solution_primary direct
_atom_sites_solution_secondary difmap
_audit_creation_method SHELXL-97
_cell_angle_alpha 90.00
_cell_angle_beta 91.6160(10)
_cell_angle_gamma 90.00
_cell_formula_units_Z 4
_cell_length_a 14.2433(2)
_cell_length_b 17.2891(2)
_cell_length_c 17.5885(2)
_cell_measurement_reflns_used 6064
_cell_measurement_temperature 296(2)
_cell_measurement_theta_max 27.51
_cell_measurement_theta_min 2.60
_cell_volume 4329.51(9)
_computing_cell_refinement 'Bruker SMART'
_computing_data_collection 'Bruker SMART'
_computing_data_reduction 'Bruker SAINT'
_computing_molecular_graphics 'Bruker SHELXTL'
_computing_publication_material 'Bruker SHELXTL'
_computing_structure_refinement 'SHELXL-97 (Sheldrick, 1997)'
_computing_structure_solution 'SHELXS-97 (Sheldrick, 1990)'
_diffrn_ambient_temperature 296(2)
_diffrn_measured_fraction_theta_full 0.991
_diffrn_measured_fraction_theta_max 0.991
_diffrn_measurement_device_type 'CCD area detector'
_diffrn_measurement_method 'phi and omega scans'
_diffrn_radiation_monochromator graphite
_diffrn_radiation_source 'fine-focus sealed tube'
_diffrn_radiation_type MoK\a
_diffrn_radiation_wavelength 0.71073
_diffrn_reflns_av_R_equivalents 0.0327
_diffrn_reflns_av_sigmaI/netI 0.0472
_diffrn_reflns_limit_h_max 18
_diffrn_reflns_limit_h_min -14
_diffrn_reflns_limit_k_max 21
_diffrn_reflns_limit_k_min -22
_diffrn_reflns_limit_l_max 22
_diffrn_reflns_limit_l_min -22
_diffrn_reflns_number 23152
_diffrn_reflns_theta_full 27.69
_diffrn_reflns_theta_max 27.69
_diffrn_reflns_theta_min 2.16
_exptl_absorpt_coefficient_mu 2.373
_exptl_absorpt_correction_T_max 0.5998
_exptl_absorpt_correction_T_min 0.4906
_exptl_absorpt_correction_type multi-scan
_exptl_absorpt_process_details SADABS
_exptl_crystal_density_diffrn 1.804
_exptl_crystal_density_method 'not measured'
_exptl_crystal_F_000 2372
_exptl_crystal_size_max 0.35
_exptl_crystal_size_mid 0.26
_exptl_crystal_size_min 0.24
_refine_diff_density_max 0.527
_refine_diff_density_min -0.904
_refine_diff_density_rms 0.108
_refine_ls_extinction_method none
_refine_ls_goodness_of_fit_ref 1.037
_refine_ls_hydrogen_treatment mixed
_refine_ls_matrix_type full
_refine_ls_number_parameters 651
_refine_ls_number_reflns 10046
_refine_ls_number_restraints 19
_refine_ls_restrained_S_all 1.037
_refine_ls_R_factor_all 0.0548
_refine_ls_R_factor_gt 0.0367
_refine_ls_shift/su_max 0.012
_refine_ls_shift/su_mean 0.000
_refine_ls_structure_factor_coef Fsqd
_refine_ls_weighting_details 'calc w=1/[\s^2^(Fo^2^)+(0.0466P)^2^+0.2649P] where P=(Fo^2^+2Fc^2^)/3'
_refine_ls_weighting_scheme calc
_refine_ls_wR_factor_gt 0.0852
_refine_ls_wR_factor_ref 0.0921
_reflns_number_gt 7656
_reflns_number_total 10046
_reflns_threshold_expression >2sigma(I)
_cod_data_source_file c2dt11532h.txt
_cod_data_source_block 5
_cod_depositor_comments
;
The following automatic conversions were performed:

'_symmetry_cell_setting' value 'Monoclinic' changed to 'monoclinic'
according to /home/saulius/struct/CIF-dictionaries/cif_core.dic
dictionary named 'cif_core.dic' version 2.4.1 from
2010-06-29.

'_exptl_absorpt_correction_type' value 'Multi-scan'
changed to 'multi-scan' according to
/home/saulius/struct/CIF-dictionaries/cif_core.dic dictionary named
'cif_core.dic' version 2.4.1 from 2010-06-29.

Automatic conversion script
Id: cif_fix_values 1715 2011-07-08 13:25:40Z adriana 
;
_cod_original_sg_symbol_H-M P2(1)/c
_cod_original_formula_sum 'C36 H33 N4 O20.50 S2 Zn4'
_cod_database_code 7018147

loop_
_symmetry_equiv_pos_as_xyz
'x, y, z'
'-x, y+1/2, -z+1/2'
'-x, -y, -z'
'x, -y-1/2, z-1/2'

loop_
_atom_site_label
_atom_site_type_symbol
_atom_site_fract_x
_atom_site_fract_y
_atom_site_fract_z
_atom_site_U_iso_or_equiv
_atom_site_adp_type
_atom_site_occupancy
_atom_site_symmetry_multiplicity
_atom_site_calc_flag
_atom_site_refinement_flags
_atom_site_disorder_assembly
_atom_site_disorder_group
C1 C 0.6868(2) 0.15175(17) -0.11595(16) 0.0252(6) Uani 1 1 d . . .
C2 C 0.7094(2) 0.21284(17) -0.05817(16) 0.0263(6) Uani 1 1 d . . .
C3 C 0.6368(2) 0.25633(17) -0.02921(16) 0.0266(6) Uani 1 1 d . . .
H3 H 0.5754 0.2474 -0.0464 0.032 Uiso 1 1 calc R . .
C4 C 0.6546(2) 0.31315(17) 0.02529(16) 0.0252(6) Uani 1 1 d . A .
C5 C 0.7462(2) 0.32708(18) 0.05097(16) 0.0269(6) Uani 1 1 d . . .
C6 C 0.7707(2) 0.3887(2) 0.10997(18) 0.0310(7) Uani 1 1 d . . .
C7 C 0.8182(2) 0.2835(2) 0.0216(2) 0.0441(9) Uani 1 1 d . . .
H7 H 0.8797 0.2925 0.0385 0.053 Uiso 1 1 calc R . .
C8 C 0.8004(2) 0.2272(2) -0.03231(19) 0.0424(9) Uani 1 1 d . . .
H8 H 0.8498 0.1987 -0.0514 0.051 Uiso 1 1 calc R . .
C9 C 0.7417(2) 0.76454(16) 0.65926(15) 0.0244(6) Uani 1 1 d . . .
C10 C 0.7139(2) 0.71702(16) 0.59160(15) 0.0225(6) Uani 1 1 d . . .
C11 C 0.7826(2) 0.69257(17) 0.54161(15) 0.0245(6) Uani 1 1 d . . .
H11 H 0.8455 0.7041 0.5516 0.029 Uiso 1 1 calc R . .
C12 C 0.7562(2) 0.65130(18) 0.47751(15) 0.0247(6) Uani 1 1 d . . .
C13 C 0.6629(2) 0.63239(17) 0.46235(15) 0.0226(6) Uani 1 1 d . . .
C14 C 0.6293(2) 0.59055(17) 0.39159(16) 0.0251(6) Uani 1 1 d . . .
C15 C 0.5956(2) 0.65533(18) 0.51372(16) 0.0276(6) Uani 1 1 d . . .
H15 H 0.5330 0.6415 0.5054 0.033 Uiso 1 1 calc R . .
C16 C 0.6213(2) 0.69836(17) 0.57681(15) 0.0252(6) Uani 1 1 d . . .
H16 H 0.5755 0.7150 0.6098 0.030 Uiso 1 1 calc R . .
C17 C 0.4352(2) 0.57742(19) 0.16424(17) 0.0289(7) Uani 1 1 d . . .
H17 H 0.4597 0.5400 0.1324 0.035 Uiso 1 1 calc R . .
C18 C 0.3390(2) 0.58585(19) 0.16570(17) 0.0297(7) Uani 1 1 d . . .
H18 H 0.3001 0.5546 0.1355 0.036 Uiso 1 1 calc R . .
C19 C 0.3007(2) 0.64153(19) 0.21265(17) 0.0291(7) Uani 1 1 d . . .
C20 C 0.3631(2) 0.6887(2) 0.25375(19) 0.0350(7) Uani 1 1 d . . .
H20 H 0.3406 0.7282 0.2841 0.042 Uiso 1 1 calc R . .
C21 C 0.4579(2) 0.67635(19) 0.24922(18) 0.0336(7) Uani 1 1 d . . .
H21 H 0.4985 0.7083 0.2771 0.040 Uiso 1 1 calc R . .
C22 C 0.1975(2) 0.64696(19) 0.22007(17) 0.0295(7) Uani 1 1 d . . .
C23 C 0.1360(2) 0.6273(2) 0.16166(18) 0.0443(9) Uani 1 1 d . . .
H23 H 0.1588 0.6131 0.1147 0.053 Uiso 1 1 calc R . .
C24 C 0.0409(2) 0.6287(2) 0.17248(19) 0.0450(9) Uani 1 1 d . . .
H24 H 0.0009 0.6164 0.1316 0.054 Uiso 1 1 calc R . .
C25 C 0.0621(2) 0.6663(2) 0.2956(2) 0.0436(9) Uani 1 1 d . . .
H25 H 0.0372 0.6794 0.3422 0.052 Uiso 1 1 calc R . .
C26 C 0.1581(2) 0.6679(2) 0.2886(2) 0.0456(10) Uani 1 1 d . . .
H26 H 0.1965 0.6830 0.3296 0.055 Uiso 1 1 calc R . .
C27 C 0.3740(2) 0.40791(19) 0.25587(17) 0.0305(7) Uani 1 1 d . . .
H27 H 0.4108 0.3811 0.2219 0.037 Uiso 1 1 calc R . .
C28 C 0.2779(2) 0.4028(2) 0.24840(17) 0.0322(7) Uani 1 1 d . . .
H28 H 0.2507 0.3735 0.2093 0.039 Uiso 1 1 calc R . .
C29 C 0.2212(2) 0.44148(19) 0.29924(17) 0.0294(7) Uani 1 1 d . . .
C30 C 0.2661(2) 0.4848(2) 0.35640(18) 0.0330(7) Uani 1 1 d . . .
H30 H 0.2309 0.5117 0.3915 0.040 Uiso 1 1 calc R . .
C31 C 0.3619(2) 0.48770(19) 0.36072(18) 0.0321(7) Uani 1 1 d . . .
H31 H 0.3909 0.5163 0.3995 0.039 Uiso 1 1 calc R . .
C32 C 0.1181(2) 0.43708(19) 0.29163(17) 0.0292(7) Uani 1 1 d . . .
C33 C 0.0732(2) 0.4350(2) 0.22067(18) 0.0410(9) Uani 1 1 d . . .
H33 H 0.1080 0.4344 0.1768 0.049 Uiso 1 1 calc R . .
C34 C -0.0229(2) 0.4338(2) 0.21575(19) 0.0405(9) Uani 1 1 d . . .
H34 H -0.0519 0.4327 0.1677 0.049 Uiso 1 1 calc R . .
C35 C -0.0342(2) 0.43391(19) 0.34506(17) 0.0315(7) Uani 1 1 d . . .
H35 H -0.0707 0.4324 0.3881 0.038 Uiso 1 1 calc R . .
C36 C 0.0620(2) 0.4357(2) 0.35473(18) 0.0340(8) Uani 1 1 d . . .
H36 H 0.0893 0.4360 0.4034 0.041 Uiso 1 1 calc R . .
N1 N 0.41619(16) 0.45048(15) 0.31070(14) 0.0271(6) Uani 1 1 d . . .
N2 N -0.07743(16) 0.43422(15) 0.27697(14) 0.0280(6) Uani 1 1 d . . .
N3 N 0.00306(17) 0.64679(15) 0.23841(14) 0.0296(6) Uani 1 1 d . . .
N4 N 0.49510(16) 0.62034(15) 0.20641(13) 0.0263(5) Uani 1 1 d . . .
O1 O 0.75267(14) 0.11649(13) -0.14546(11) 0.0327(5) Uani 1 1 d . . .
O2 O 0.60010(15) 0.14028(13) -0.13043(13) 0.0365(5) Uani 1 1 d . . .
O3 O 0.47788(16) 0.34439(15) 0.01218(14) 0.0462(6) Uani 1 1 d . A .
O4A O 0.5567(5) 0.3729(5) 0.1303(4) 0.0308(19) Uani 0.445(13) 1 d P A 1
O5A O 0.5812(4) 0.4351(5) 0.0831(8) 0.063(4) Uani 0.445(13) 1 d P A 1
O4B O 0.5392(7) 0.3260(10) 0.1384(4) 0.097(4) Uani 0.555(13) 1 d P A 2
O5B O 0.5826(4) 0.4498(3) 0.0233(5) 0.051(2) Uani 0.555(13) 1 d P A 2
O6 O 0.76451(15) 0.36731(13) 0.17793(12) 0.0348(5) Uani 1 1 d . . .
O7 O 0.79680(19) 0.45285(14) 0.08833(13) 0.0462(6) Uani 1 1 d . . .
O8 O 0.62963(13) 0.47688(12) 0.23669(10) 0.0215(4) Uani 1 1 d D . .
H8A H 0.616(2) 0.4482(16) 0.1953(13) 0.032 Uiso 1 1 d D . .
O9 O 0.64510(15) 0.58158(13) 0.09201(11) 0.0308(5) Uani 1 1 d . . .
H9A H 0.6317 0.5370 0.0799 0.046 Uiso 1 1 calc R . .
H9B H 0.6034 0.6080 0.0720 0.046 Uiso 1 1 d R . .
O10 O 0.78933(13) 0.55767(11) 0.21580(11) 0.0217(4) Uani 1 1 d . . .
H10A H 0.799(2) 0.5476(19) 0.1739(19) 0.032 Uiso 1 1 d . . .
O11 O 0.67782(15) 0.79241(12) 0.69862(11) 0.0289(5) Uani 1 1 d . . .
O12 O 0.82840(15) 0.77275(13) 0.67372(12) 0.0360(5) Uani 1 1 d . . .
O13 O 0.8193(2) 0.54511(15) 0.38794(14) 0.0554(8) Uani 1 1 d . . .
O14 O 0.84888(15) 0.67881(14) 0.35531(12) 0.0378(5) Uani 1 1 d . . .
O15 O 0.93241(18) 0.6212(2) 0.46201(13) 0.0737(10) Uani 1 1 d . . .
O16 O 0.57919(16) 0.53160(14) 0.40267(12) 0.0392(6) Uani 1 1 d . . .
O17 O 0.64900(16) 0.61857(13) 0.32975(11) 0.0356(5) Uani 1 1 d . . .
O18 O 0.1997(4) 0.0417(4) 0.5503(3) 0.150(2) Uani 1 1 d DU . .
H18B H 0.205(6) 0.0979(19) 0.535(5) 0.224 Uiso 1 1 d D . .
H18A H 0.136(3) 0.032(5) 0.526(5) 0.224 Uiso 1 1 d D . .
O19 O 1.0027(12) 0.5545(13) 0.0007(9) 0.278(14) Uani 0.50 1 d P . .
O20 O 0.0517(11) 0.3366(11) 1.0360(11) 0.253(9) Uani 0.50 1 d P . .
O21 O 0.6893(4) 0.8191(3) 0.4036(4) 0.166(3) Uani 1 1 d DU . .
H21A H 0.660(6) 0.775(4) 0.381(6) 0.250 Uiso 1 1 d D . .
H21B H 0.754(2) 0.805(5) 0.413(5) 0.250 Uiso 1 1 d D . .
O22 O 0.1268(11) 0.5653(9) 0.4734(7) 0.219(6) Uani 0.50 1 d P . .
S5 S 0.84723(6) 0.61981(6) 0.41708(4) 0.0383(2) Uani 1 1 d . . .
S6 S 0.55742(6) 0.36677(6) 0.05779(6) 0.0491(3) Uani 1 1 d . . .
Zn1 Zn 0.55615(2) 0.455132(19) 0.323562(18) 0.02230(8) Uani 1 1 d . . .
Zn2 Zn 0.64095(2) 0.593186(19) 0.212148(17) 0.02080(8) Uani 1 1 d . . .
Zn3 Zn 0.86096(2) 0.64771(2) 0.249110(18) 0.02280(9) Uani 1 1 d . . .
Zn4 Zn 0.77605(2) 0.44754(2) 0.260813(18) 0.02212(8) Uani 1 1 d . . .

loop_
_atom_site_aniso_label
_atom_site_aniso_U_11
_atom_site_aniso_U_22
_atom_site_aniso_U_33
_atom_site_aniso_U_23
_atom_site_aniso_U_13
_atom_site_aniso_U_12
C1 0.0205(15) 0.0246(15) 0.0304(15) -0.0035(12) 0.0012(12) 0.0002(12)
C2 0.0223(15) 0.0276(16) 0.0290(15) -0.0066(12) 0.0008(12) -0.0021(13)
C3 0.0194(14) 0.0284(16) 0.0320(15) -0.0062(12) -0.0012(12) -0.0015(13)
C4 0.0233(15) 0.0247(15) 0.0275(14) -0.0040(12) -0.0009(12) 0.0012(13)
C5 0.0226(15) 0.0290(17) 0.0290(15) -0.0069(12) -0.0015(12) -0.0006(13)
C6 0.0172(14) 0.041(2) 0.0342(17) -0.0135(14) -0.0082(12) 0.0067(14)
C7 0.0190(16) 0.055(2) 0.058(2) -0.0290(18) -0.0046(15) 0.0011(16)
C8 0.0236(17) 0.053(2) 0.050(2) -0.0261(17) 0.0030(15) 0.0037(16)
C9 0.0265(15) 0.0206(15) 0.0259(14) -0.0005(11) -0.0021(12) 0.0007(13)
C10 0.0233(15) 0.0235(15) 0.0207(13) -0.0011(11) 0.0006(11) 0.0053(12)
C11 0.0178(14) 0.0319(17) 0.0236(14) -0.0001(12) -0.0011(11) 0.0026(13)
C12 0.0195(14) 0.0324(17) 0.0223(13) -0.0018(12) 0.0035(11) 0.0058(13)
C13 0.0221(15) 0.0265(16) 0.0191(13) -0.0003(11) 0.0003(11) -0.0005(12)
C14 0.0205(14) 0.0293(16) 0.0256(15) -0.0045(12) 0.0010(11) 0.0022(13)
C15 0.0178(14) 0.0358(17) 0.0291(15) -0.0018(13) 0.0007(12) -0.0019(13)
C16 0.0225(15) 0.0301(16) 0.0233(14) -0.0023(12) 0.0049(11) 0.0031(13)
C17 0.0196(15) 0.0333(18) 0.0341(16) -0.0025(13) 0.0019(12) 0.0015(13)
C18 0.0198(15) 0.0352(18) 0.0340(16) 0.0001(13) 0.0005(12) -0.0023(14)
C19 0.0167(14) 0.0362(18) 0.0346(16) 0.0061(13) 0.0030(12) 0.0016(13)
C20 0.0230(16) 0.0347(19) 0.0475(19) -0.0082(15) 0.0048(14) 0.0009(14)
C21 0.0230(16) 0.0336(18) 0.0440(18) -0.0084(14) -0.0002(14) -0.0023(14)
C22 0.0178(15) 0.0356(18) 0.0352(16) 0.0022(13) 0.0045(12) 0.0023(13)
C23 0.0219(17) 0.080(3) 0.0306(17) -0.0041(17) 0.0037(13) 0.0017(18)
C24 0.0205(16) 0.080(3) 0.0347(18) -0.0041(18) -0.0023(14) 0.0006(18)
C25 0.0188(16) 0.071(3) 0.0414(19) -0.0148(18) 0.0053(14) -0.0002(17)
C26 0.0165(16) 0.074(3) 0.046(2) -0.0182(19) -0.0024(14) -0.0024(17)
C27 0.0214(15) 0.0402(19) 0.0300(15) 0.0007(13) 0.0015(12) 0.0000(14)
C28 0.0190(15) 0.043(2) 0.0347(16) 0.0004(14) -0.0002(13) -0.0038(14)
C29 0.0148(14) 0.0365(18) 0.0370(16) 0.0083(13) 0.0008(12) -0.0006(13)
C30 0.0168(15) 0.0384(19) 0.0440(18) -0.0009(15) 0.0064(13) 0.0028(14)
C31 0.0212(15) 0.0336(18) 0.0417(17) -0.0043(14) 0.0031(13) -0.0011(14)
C32 0.0154(14) 0.0363(18) 0.0359(16) 0.0072(13) 0.0000(12) 0.0024(13)
C33 0.0171(16) 0.074(3) 0.0327(17) 0.0056(17) 0.0045(13) 0.0025(16)
C34 0.0192(16) 0.067(3) 0.0346(17) 0.0022(16) -0.0010(13) 0.0010(16)
C35 0.0200(15) 0.044(2) 0.0304(16) 0.0080(14) -0.0006(12) 0.0023(14)
C36 0.0191(15) 0.051(2) 0.0322(16) 0.0076(15) -0.0016(12) 0.0040(15)
N1 0.0141(12) 0.0321(15) 0.0352(14) 0.0069(11) 0.0025(10) -0.0019(11)
N2 0.0145(12) 0.0361(15) 0.0332(13) 0.0041(11) 0.0001(10) 0.0009(11)
N3 0.0143(12) 0.0406(16) 0.0339(14) 0.0011(11) 0.0021(10) 0.0002(11)
N4 0.0169(12) 0.0285(14) 0.0333(13) 0.0000(11) 0.0011(10) -0.0008(11)
O1 0.0233(11) 0.0426(13) 0.0323(11) -0.0153(10) -0.0004(9) 0.0036(10)
O2 0.0213(11) 0.0365(13) 0.0516(13) -0.0214(10) -0.0001(10) 0.0020(10)
O3 0.0268(12) 0.0579(17) 0.0529(15) -0.0230(12) -0.0150(11) 0.0124(12)
O4A 0.024(3) 0.039(4) 0.029(4) -0.014(3) -0.006(2) 0.000(3)
O5A 0.035(4) 0.039(4) 0.115(11) -0.045(5) -0.010(4) 0.008(3)
O4B 0.074(5) 0.175(12) 0.044(3) 0.036(5) 0.029(3) 0.065(7)
O5B 0.058(3) 0.024(2) 0.070(6) -0.012(3) -0.018(3) 0.009(2)
O6 0.0293(12) 0.0428(14) 0.0321(12) -0.0080(10) -0.0030(9) 0.0027(11)
O7 0.0622(18) 0.0349(14) 0.0409(13) -0.0090(11) -0.0095(12) -0.0083(13)
O8 0.0175(10) 0.0252(11) 0.0217(9) -0.0024(8) 0.0014(8) -0.0021(8)
O9 0.0337(12) 0.0297(12) 0.0286(11) -0.0012(9) -0.0042(9) 0.0052(10)
O10 0.0188(10) 0.0255(11) 0.0207(9) -0.0017(8) 0.0022(8) -0.0013(8)
O11 0.0320(12) 0.0241(11) 0.0310(11) -0.0054(9) 0.0093(9) 0.0023(9)
O12 0.0278(12) 0.0420(14) 0.0377(12) -0.0175(10) -0.0055(9) 0.0008(10)
O13 0.082(2) 0.0424(15) 0.0431(14) -0.0052(11) 0.0198(14) 0.0278(15)
O14 0.0289(12) 0.0550(16) 0.0300(11) -0.0020(10) 0.0065(9) -0.0052(11)
O15 0.0312(15) 0.159(3) 0.0308(13) -0.0012(16) 0.0017(11) 0.0357(18)
O16 0.0429(14) 0.0451(14) 0.0303(11) -0.0084(10) 0.0097(10) -0.0183(12)
O17 0.0478(14) 0.0383(13) 0.0205(10) -0.0004(9) -0.0018(10) -0.0065(11)
O18 0.173(5) 0.200(6) 0.077(3) 0.015(3) 0.038(3) 0.049(4)
O19 0.158(12) 0.52(4) 0.156(11) -0.16(2) 0.030(9) -0.10(2)
O20 0.160(14) 0.29(2) 0.31(2) -0.143(17) 0.021(13) -0.046(13)
O21 0.139(4) 0.188(5) 0.177(5) 0.126(5) 0.087(4) 0.074(4)
O22 0.265(18) 0.256(17) 0.137(10) -0.034(10) 0.051(10) -0.001(13)
S5 0.0283(4) 0.0640(6) 0.0228(4) 0.0002(4) 0.0055(3) 0.0173(4)
S6 0.0252(4) 0.0575(6) 0.0637(6) -0.0393(5) -0.0152(4) 0.0151(4)
Zn1 0.01370(16) 0.02601(18) 0.02721(17) 0.00416(13) 0.00115(12) -0.00150(14)
Zn2 0.01520(16) 0.02420(18) 0.02295(16) 0.00281(13) -0.00020(12) -0.00082(14)
Zn3 0.01462(16) 0.02850(19) 0.02520(17) 0.00255(13) -0.00109(12) -0.00153(14)
Zn4 0.01372(16) 0.02732(19) 0.02529(17) 0.00479(13) 0.00006(12) 0.00063(14)

loop_
_atom_type_symbol
_atom_type_description
_atom_type_scat_dispersion_real
_atom_type_scat_dispersion_imag
_atom_type_scat_source
C C 0.0033 0.0016 'International Tables Vol C Tables 4.2.6.8 and 6.1.1.4'
H H 0.0000 0.0000 'International Tables Vol C Tables 4.2.6.8 and 6.1.1.4'
N N 0.0061 0.0033 'International Tables Vol C Tables 4.2.6.8 and 6.1.1.4'
S S 0.1246 0.1234 'International Tables Vol C Tables 4.2.6.8 and 6.1.1.4'
Zn Zn 0.2839 1.4301 'International Tables Vol C Tables 4.2.6.8 and 6.1.1.4'
O O 0.0106 0.0060 'International Tables Vol C Tables 4.2.6.8 and 6.1.1.4'

loop_
_geom_angle_atom_site_label_1
_geom_angle_atom_site_label_2
_geom_angle_atom_site_label_3
_geom_angle
_geom_angle_site_symmetry_1
_geom_angle_site_symmetry_3
O1 C1 O2 125.5(3) . .
O1 C1 C2 118.6(3) . .
O2 C1 C2 115.9(2) . .
C8 C2 C3 118.9(3) . .
C8 C2 C1 122.2(3) . .
C3 C2 C1 119.0(3) . .
C2 C3 C4 120.8(3) . .
C2 C3 H3 119.6 . .
C4 C3 H3 119.6 . .
C5 C4 C3 119.9(3) . .
C5 C4 S6 122.6(2) . .
C3 C4 S6 117.5(2) . .
C7 C5 C4 118.9(3) . .
C7 C5 C6 118.6(3) . .
C4 C5 C6 122.6(3) . .
O7 C6 O6 126.0(3) . .
O7 C6 C5 119.0(3) . .
O6 C6 C5 115.0(3) . .
C8 C7 C5 121.2(3) . .
C8 C7 H7 119.4 . .
C5 C7 H7 119.4 . .
C7 C8 C2 120.4(3) . .
C7 C8 H8 119.8 . .
C2 C8 H8 119.8 . .
O11 C9 O12 124.5(3) . .
O11 C9 C10 118.1(3) . .
O12 C9 C10 117.4(3) . .
C16 C10 C11 119.6(3) . .
C16 C10 C9 120.8(2) . .
C11 C10 C9 119.6(3) . .
C12 C11 C10 119.5(3) . .
C12 C11 H11 120.3 . .
C10 C11 H11 120.3 . .
C11 C12 C13 121.1(3) . .
C11 C12 S5 117.4(2) . .
C13 C12 S5 121.5(2) . .
C12 C13 C15 118.8(3) . .
C12 C13 C14 123.5(2) . .
C15 C13 C14 117.7(3) . .
O17 C14 O16 126.7(3) . .
O17 C14 C13 117.8(3) . .
O16 C14 C13 115.3(2) . .
C16 C15 C13 120.3(3) . .
C16 C15 H15 119.9 . .
C13 C15 H15 119.9 . .
C10 C16 C15 120.7(3) . .
C10 C16 H16 119.6 . .
C15 C16 H16 119.6 . .
N4 C17 C18 123.3(3) . .
N4 C17 H17 118.3 . .
C18 C17 H17 118.3 . .
C17 C18 C19 119.4(3) . .
C17 C18 H18 120.3 . .
C19 C18 H18 120.3 . .
C18 C19 C20 117.3(3) . .
C18 C19 C22 120.2(3) . .
C20 C19 C22 122.5(3) . .
C21 C20 C19 119.6(3) . .
C21 C20 H20 120.2 . .
C19 C20 H20 120.2 . .
N4 C21 C20 123.2(3) . .
N4 C21 H21 118.4 . .
C20 C21 H21 118.4 . .
C23 C22 C26 116.6(3) . .
C23 C22 C19 122.1(3) . .
C26 C22 C19 121.2(3) . .
C24 C23 C22 120.2(3) . .
C24 C23 H23 119.9 . .
C22 C23 H23 119.9 . .
N3 C24 C23 123.4(3) . .
N3 C24 H24 118.3 . .
C23 C24 H24 118.3 . .
N3 C25 C26 123.0(3) . .
N3 C25 H25 118.5 . .
C26 C25 H25 118.5 . .
C25 C26 C22 119.8(3) . .
C25 C26 H26 120.1 . .
C22 C26 H26 120.1 . .
N1 C27 C28 121.9(3) . .
N1 C27 H27 119.0 . .
C28 C27 H27 119.0 . .
C27 C28 C29 120.1(3) . .
C27 C28 H28 119.9 . .
C29 C28 H28 119.9 . .
C28 C29 C30 117.3(3) . .
C28 C29 C32 120.8(3) . .
C30 C29 C32 121.9(3) . .
C31 C30 C29 119.8(3) . .
C31 C30 H30 120.1 . .
C29 C30 H30 120.1 . .
N1 C31 C30 122.4(3) . .
N1 C31 H31 118.8 . .
C30 C31 H31 118.8 . .
C36 C32 C33 117.3(3) . .
C36 C32 C29 121.6(3) . .
C33 C32 C29 121.1(3) . .
C34 C33 C32 119.5(3) . .
C34 C33 H33 120.2 . .
C32 C33 H33 120.2 . .
N2 C34 C33 123.2(3) . .
N2 C34 H34 118.4 . .
C33 C34 H34 118.4 . .
N2 C35 C36 123.0(3) . .
N2 C35 H35 118.5 . .
C36 C35 H35 118.5 . .
C35 C36 C32 119.7(3) . .
C35 C36 H36 120.1 . .
C32 C36 H36 120.1 . .
C27 N1 C31 118.5(3) . .
C27 N1 Zn1 121.9(2) . .
C31 N1 Zn1 119.6(2) . .
C35 N2 C34 117.2(3) . .
C35 N2 Zn4 123.5(2) . 1_455
C34 N2 Zn4 118.9(2) . 1_455
C24 N3 C25 117.0(3) . .
C24 N3 Zn3 120.7(2) . 1_455
C25 N3 Zn3 122.3(2) . 1_455
C17 N4 C21 117.0(3) . .
C17 N4 Zn2 120.7(2) . .
C21 N4 Zn2 122.1(2) . .
C1 O1 Zn4 138.8(2) . 4_565
C1 O2 Zn1 121.25(19) . 4_565
S6 O4A O5A 57.8(7) . .
S6 O5A O4A 56.1(4) . .
C6 O6 Zn4 118.6(2) . .
Zn1 O8 Zn2 113.96(9) . .
Zn1 O8 Zn4 109.95(9) . .
Zn2 O8 Zn4 100.82(8) . .
Zn1 O8 H8A 115(2) . .
Zn2 O8 H8A 113(2) . .
Zn4 O8 H8A 102(2) . .
Zn2 O9 H9A 109.5 . .
Zn2 O9 H9B 109.5 . .
H9A O9 H9B 104.5 . .
Zn3 O10 Zn4 132.35(10) . .
Zn3 O10 Zn2 106.32(9) . .
Zn4 O10 Zn2 99.77(8) . .
Zn3 O10 H10A 111(2) . .
Zn4 O10 H10A 100(2) . .
Zn2 O10 H10A 103(3) . .
C9 O11 Zn2 128.53(19) . 4_576
C9 O12 Zn3 115.31(19) . 4_576
S5 O14 Zn3 120.76(15) . .
C14 O16 Zn1 121.62(18) . .
C14 O17 Zn2 140.9(2) . .
H18B O18 H18A 97(2) . .
H21A O21 H21B 107(3) . .
O15 S5 O13 115.7(2) . .
O15 S5 O14 111.15(17) . .
O13 S5 O14 111.33(14) . .
O15 S5 C12 106.58(14) . .
O13 S5 C12 106.69(15) . .
O14 S5 C12 104.59(14) . .
O4A S6 O5A 66.1(9) . .
O4A S6 O3 123.7(3) . .
O5A S6 O3 129.3(4) . .
O4A S6 O5B 108.1(6) . .
O5A S6 O5B 42.1(5) . .
O3 S6 O5B 102.3(3) . .
O4A S6 O4B 32.1(5) . .
O5A S6 O4B 98.2(12) . .
O3 S6 O4B 103.4(5) . .
O5B S6 O4B 140.1(8) . .
O4A S6 C4 113.1(3) . .
O5A S6 C4 112.7(3) . .
O3 S6 C4 107.01(14) . .
O5B S6 C4 99.3(2) . .
O4B S6 C4 101.6(3) . .
O8 Zn1 O2 108.90(9) . 4_566
O8 Zn1 O16 110.70(9) . .
O2 Zn1 O16 103.58(10) 4_566 .
O8 Zn1 N1 118.89(9) . .
O2 Zn1 N1 108.82(9) 4_566 .
O16 Zn1 N1 104.84(10) . .
O11 Zn2 O8 168.63(8) 4_575 .
O11 Zn2 O17 84.66(8) 4_575 .
O8 Zn2 O17 90.00(8) . .
O11 Zn2 O9 87.79(8) 4_575 .
O8 Zn2 O9 96.92(8) . .
O17 Zn2 O9 171.92(9) . .
O11 Zn2 N4 91.97(9) 4_575 .
O8 Zn2 N4 98.21(9) . .
O17 Zn2 N4 91.52(9) . .
O9 Zn2 N4 91.61(9) . .
O11 Zn2 O10 91.35(8) 4_575 .
O8 Zn2 O10 78.61(7) . .
O17 Zn2 O10 90.22(8) . .
O9 Zn2 O10 87.08(8) . .
N4 Zn2 O10 176.38(9) . .
O10 Zn3 O14 116.66(9) . .
O10 Zn3 O12 104.26(9) . 4_575
O14 Zn3 O12 115.36(10) . 4_575
O10 Zn3 N3 118.71(10) . 1_655
O14 Zn3 N3 101.81(9) . 1_655
O12 Zn3 N3 99.20(10) 4_575 1_655
O6 Zn4 O1 101.59(9) . 4_566
O6 Zn4 O10 111.25(8) . .
O1 Zn4 O10 146.47(9) 4_566 .
O6 Zn4 N2 94.73(9) . 1_655
O1 Zn4 N2 90.88(9) 4_566 1_655
O10 Zn4 N2 92.93(9) . 1_655
O6 Zn4 O8 87.78(8) . .
O1 Zn4 O8 96.18(8) 4_566 .
O10 Zn4 O8 78.97(7) . .
N2 Zn4 O8 171.89(9) 1_655 .

loop_
_geom_bond_atom_site_label_1
_geom_bond_atom_site_label_2
_geom_bond_distance
_geom_bond_site_symmetry_2
C1 O1 1.244(3) .
C1 O2 1.270(3) .
C1 C2 1.494(4) .
C2 C8 1.384(4) .
C2 C3 1.387(4) .
C3 C4 1.391(4) .
C3 H3 0.9300 .
C4 C5 1.390(4) .
C4 S6 1.774(3) .
C5 C7 1.384(4) .
C5 C6 1.521(4) .
C6 O7 1.233(4) .
C6 O6 1.257(4) .
C7 C8 1.377(4) .
C7 H7 0.9300 .
C8 H8 0.9300 .
C9 O11 1.255(3) .
C9 O12 1.261(3) .
C9 C10 1.490(4) .
C10 C16 1.376(4) .
C10 C11 1.399(4) .
C11 C12 1.378(4) .
C11 H11 0.9300 .
C12 C13 1.387(4) .
C12 S5 1.784(3) .
C13 C15 1.393(4) .
C13 C14 1.506(4) .
C14 O17 1.230(3) .
C14 O16 1.262(4) .
C15 C16 1.377(4) .
C15 H15 0.9300 .
C16 H16 0.9300 .
C17 N4 1.339(4) .
C17 C18 1.378(4) .
C17 H17 0.9300 .
C18 C19 1.390(4) .
C18 H18 0.9300 .
C19 C20 1.393(4) .
C19 C22 1.482(4) .
C20 C21 1.373(4) .
C20 H20 0.9300 .
C21 N4 1.344(4) .
C21 H21 0.9300 .
C22 C23 1.374(4) .
C22 C26 1.392(4) .
C23 C24 1.373(4) .
C23 H23 0.9300 .
C24 N3 1.330(4) .
C24 H24 0.9300 .
C25 N3 1.336(4) .
C25 C26 1.376(4) .
C25 H25 0.9300 .
C26 H26 0.9300 .
C27 N1 1.342(4) .
C27 C28 1.374(4) .
C27 H27 0.9300 .
C28 C29 1.392(4) .
C28 H28 0.9300 .
C29 C30 1.394(4) .
C29 C32 1.473(4) .
C30 C31 1.366(4) .
C30 H30 0.9300 .
C31 N1 1.350(4) .
C31 H31 0.9300 .
C32 C36 1.386(4) .
C32 C33 1.387(4) .
C33 C34 1.368(4) .
C33 H33 0.9300 .
C34 N2 1.345(4) .
C34 H34 0.9300 .
C35 N2 1.331(4) .
C35 C36 1.376(4) .
C35 H35 0.9300 .
C36 H36 0.9300 .
N1 Zn1 2.002(2) .
N2 Zn4 2.111(2) 1_455
N3 Zn3 2.038(2) 1_455
N4 Zn2 2.129(2) .
O1 Zn4 2.021(2) 4_565
O2 Zn1 1.934(2) 4_565
O3 S6 1.423(2) .
O4A S6 1.280(8) .
O4A O5A 1.41(2) .
O5A S6 1.304(6) .
O4B S6 1.611(9) .
O5B S6 1.603(6) .
O6 Zn4 2.016(2) .
O8 Zn1 1.9136(18) .
O8 Zn2 2.064(2) .
O8 Zn4 2.1764(19) .
O8 H8A 0.897(17) .
O9 Zn2 2.1250(19) .
O9 H9A 0.8200 .
O9 H9B 0.8212 .
O10 Zn3 1.943(2) .
O10 Zn4 2.073(2) .
O10 Zn2 2.2000(19) .
O10 H10A 0.77(3) .
O11 Zn2 2.062(2) 4_576
O12 Zn3 1.957(2) 4_576
O13 S5 1.441(3) .
O14 S5 1.491(2) .
O14 Zn3 1.956(2) .
O15 S5 1.429(3) .
O16 Zn1 1.941(2) .
O17 Zn2 2.1145(19) .
O18 H18B 1.01(2) .
O18 H18A 1.00(2) .
O21 H21A 0.95(2) .
O21 H21B 0.96(2) .
Zn1 O2 1.934(2) 4_566
Zn2 O11 2.062(2) 4_575
Zn3 O12 1.957(2) 4_575
Zn3 N3 2.038(2) 1_655
Zn4 O1 2.021(2) 4_566
Zn4 N2 2.111(2) 1_655
